data_4022941
loop_
_publ_author_name
'Rodolphe Jazzar'
'Jean-Baptiste Bourg'
'Rian D. Dewhurst'
'Bruno Donnadieu'
'Guy Bertrand'

_publ_contact_author 'Prof G. Bertrand'
_publ_contact_author_address
;
University of California
Department of Chemistry
Riverside, CA 92521 USA
;
_publ_contact_author_email 'gbertrand@mail.ucr.edu '
_publ_contact_author_phone 909-787-2719
_publ_section_title
;
 Intramolecular "Hydroiminiumation and -amidiniumation"
 of Alkenes: A Convenient, Flexible, and Scalable Route to
 Cyclic Iminium and Imidazolinium Salts
;
_journal_name_full 'Journal of Organic Chemistry'
_journal_page_first 3492
_journal_page_last 3499
_journal_paper_doi 10.1021/jo0703909
_journal_volume 72
_journal_year 2007
_chemical_formula_sum 'C56 H82 Cl2 N4'
_chemical_formula_weight 882.16
_chemical_name_systematic
;
 ?
;
_space_group_IT_number 14
_symmetry_cell_setting monoclinic
_symmetry_space_group_name_Hall '-P 2ybc'
_symmetry_space_group_name_H-M 'P 1 21/c 1'
_atom_sites_solution_hydrogens geom
_atom_sites_solution_primary direct
_atom_sites_solution_secondary difmap
_audit_creation_method SHELXL-97
_cell_angle_alpha 90.00
_cell_angle_beta 108.2590(10)
_cell_angle_gamma 90.00
_cell_formula_units_Z 4
_cell_length_a 20.6299(18)
_cell_length_b 19.1236(17)
_cell_length_c 13.9795(12)
_cell_measurement_reflns_used 7345
_cell_measurement_temperature 100(2)
_cell_measurement_theta_max 27.38
_cell_measurement_theta_min 2.34
_cell_volume 5237.5(8)
_computing_cell_refinement 'Bruker SMART'
_computing_data_collection 'Bruker SMART'
_computing_data_reduction 'Bruker SAINT'
_computing_molecular_graphics ORTEP3
_computing_publication_material 'Bruker SHELXTL'
_computing_structure_refinement 'SHELXL-97 (Sheldrick, 1997)'
_computing_structure_solution Sir97
_diffrn_ambient_temperature 100(2)
_diffrn_measured_fraction_theta_full 0.990
_diffrn_measured_fraction_theta_max 0.990
_diffrn_measurement_device_type 'CCD area detector'
_diffrn_measurement_method 'phi and omega scans'
_diffrn_radiation_monochromator graphite
_diffrn_radiation_source 'fine-focus sealed tube'
_diffrn_radiation_type MoK\a
_diffrn_radiation_wavelength 0.71073
_diffrn_reflns_av_R_equivalents 0.0322
_diffrn_reflns_av_sigmaI/netI 0.0292
_diffrn_reflns_limit_h_max 21
_diffrn_reflns_limit_h_min -21
_diffrn_reflns_limit_k_max 20
_diffrn_reflns_limit_k_min -20
_diffrn_reflns_limit_l_max 14
_diffrn_reflns_limit_l_min -12
_diffrn_reflns_number 24727
_diffrn_reflns_theta_full 21.96
_diffrn_reflns_theta_max 21.96
_diffrn_reflns_theta_min 1.87
_exptl_absorpt_coefficient_mu 0.163
_exptl_absorpt_correction_T_max 0.9839
_exptl_absorpt_correction_T_min 0.9378
_exptl_absorpt_correction_type multi-scan
_exptl_crystal_colour colorless
_exptl_crystal_density_diffrn 1.119
_exptl_crystal_density_meas 0
_exptl_crystal_density_method 'not measured'
_exptl_crystal_description 'prism frag'
_exptl_crystal_F_000 1920
_exptl_crystal_size_max 0.40
_exptl_crystal_size_mid 0.15
_exptl_crystal_size_min 0.10
_refine_diff_density_max 0.853
_refine_diff_density_min -0.342
_refine_diff_density_rms 0.055
_refine_ls_extinction_coef 0.00048(17)
_refine_ls_extinction_expression Fc^*^=kFc[1+0.001xFc^2^\l^3^/sin(2\q)]^-1/4^
_refine_ls_extinction_method SHELXL
_refine_ls_goodness_of_fit_ref 1.083
_refine_ls_hydrogen_treatment constr
_refine_ls_matrix_type full
_refine_ls_number_parameters 576
_refine_ls_number_reflns 6333
_refine_ls_number_restraints 0
_refine_ls_restrained_S_all 1.083
_refine_ls_R_factor_all 0.0692
_refine_ls_R_factor_gt 0.0587
_refine_ls_shift/su_max 0.000
_refine_ls_shift/su_mean 0.000
_refine_ls_structure_factor_coef Fsqd
_refine_ls_weighting_details 'calc w=1/[\s^2^(Fo^2^)+(0.0594P)^2^+9.8768P] where P=(Fo^2^+2Fc^2^)/3'
_refine_ls_weighting_scheme calc
_refine_ls_wR_factor_gt 0.1462
_refine_ls_wR_factor_ref 0.1522
_reflns_number_gt 5407
_reflns_number_total 6333
_reflns_threshold_expression >2sigma(I)
_cod_data_source_file jo0703909si20070226_013125_1.cif
_cod_data_source_block 10a
_cod_depositor_comments
;
The following automatic conversions were performed:
'_symmetry_cell_setting' value 'Monoclinic' changed to 'monoclinic'
according to '/home/saulius/struct/CIF-dictionaries/cif_core.dic'
dictionary named 'cif_core.dic' version 2.4.1 from 2010-06-29.

Automatic conversion script
Id: cif_fix_enum 1527 2010-12-29 10:47:43Z saulius 
;
_cod_original_sg_symbol_H-M 'P 21/c'
_cod_database_code 4022941

loop_
_symmetry_equiv_pos_as_xyz
'x, y, z'
'-x, y+1/2, -z+1/2'
'-x, -y, -z'
'x, -y-1/2, z-1/2'

loop_
_atom_site_label
_atom_site_type_symbol
_atom_site_fract_x
_atom_site_fract_y
_atom_site_fract_z
_atom_site_U_iso_or_equiv
_atom_site_adp_type
_atom_site_occupancy
_atom_site_symmetry_multiplicity
_atom_site_calc_flag
_atom_site_refinement_flags
Cl1A Cl 0.50452(4) 0.30636(4) 0.69541(6) 0.0217(2) Uani 1 1 d .
N1A N 0.61093(13) 0.22956(15) 0.9840(2) 0.0263(7) Uani 1 1 d .
N2A N 0.49737(17) 0.22284(17) 0.9747(3) 0.0413(9) Uani 1 1 d .
H2A H 0.5092 0.2136 1.0396 0.050 Uiso 1 1 calc R
C1A C 0.5425(2) 0.23268(19) 0.9332(4) 0.0419(11) Uani 1 1 d .
H1A H 0.5284 0.2428 0.8632 0.050 Uiso 1 1 calc R
C2A C 0.64112(19) 0.21385(19) 1.0927(3) 0.0323(9) Uani 1 1 d .
H2A1 H 0.6112 0.2329 1.1296 0.039 Uiso 1 1 calc R
H2A2 H 0.6860 0.2373 1.1187 0.039 Uiso 1 1 calc R
C3A C 0.6501(2) 0.1371(2) 1.1121(3) 0.0372(10) Uani 1 1 d .
H3A H 0.6104 0.1095 1.1033 0.045 Uiso 1 1 calc R
C4A C 0.7089(2) 0.1057(2) 1.1402(3) 0.0467(11) Uani 1 1 d .
H4A1 H 0.7496 0.1319 1.1496 0.056 Uiso 1 1 calc R
H4A2 H 0.7113 0.0567 1.1513 0.056 Uiso 1 1 calc R
C5A C 0.65758(16) 0.24550(19) 0.9285(3) 0.0250(9) Uani 1 1 d .
C6A C 0.68211(18) 0.31449(18) 0.9340(3) 0.0264(9) Uani 1 1 d .
C7A C 0.73276(19) 0.3277(2) 0.8905(3) 0.0316(9) Uani 1 1 d .
H7A H 0.7509 0.3736 0.8932 0.038 Uiso 1 1 calc R
C8A C 0.75737(19) 0.27503(19) 0.8432(3) 0.0307(9) Uani 1 1 d .
H8A H 0.7931 0.2846 0.8156 0.037 Uiso 1 1 calc R
C9A C 0.73004(18) 0.20888(19) 0.8361(3) 0.0299(9) Uani 1 1 d .
H9A H 0.7465 0.1736 0.8018 0.036 Uiso 1 1 calc R
C10A C 0.67874(18) 0.19203(18) 0.8780(3) 0.0268(9) Uani 1 1 d .
C11A C 0.42539(17) 0.2267(2) 0.9155(3) 0.0382(11) Uani 1 1 d .
C12A C 0.39403(17) 0.29201(19) 0.8880(3) 0.0303(9) Uani 1 1 d .
C13A C 0.32371(18) 0.2916(2) 0.8464(3) 0.0309(9) Uani 1 1 d .
H13A H 0.3003 0.3347 0.8281 0.037 Uiso 1 1 calc R
C14A C 0.28635(18) 0.2299(2) 0.8305(3) 0.0332(10) Uani 1 1 d .
H14A H 0.2380 0.2311 0.8032 0.040 Uiso 1 1 calc R
C15A C 0.32000(19) 0.1669(2) 0.8545(3) 0.0366(10) Uani 1 1 d .
H15A H 0.2943 0.1248 0.8417 0.044 Uiso 1 1 calc R
C16A C 0.38993(19) 0.1634(2) 0.8967(3) 0.0391(10) Uani 1 1 d .
C17A C 0.65363(18) 0.37323(19) 0.9819(3) 0.0307(9) Uani 1 1 d .
H17A H 0.6181 0.3527 1.0086 0.037 Uiso 1 1 calc R
C18A C 0.7081(2) 0.4066(2) 1.0698(3) 0.0425(11) Uani 1 1 d .
H18A H 0.7264 0.3716 1.1225 0.064 Uiso 1 1 calc R
H18B H 0.6880 0.4452 1.0969 0.064 Uiso 1 1 calc R
H18C H 0.7451 0.4245 1.0465 0.064 Uiso 1 1 calc R
C19A C 0.6186(2) 0.4280(2) 0.9022(3) 0.0429(11) Uani 1 1 d .
H19A H 0.6526 0.4505 0.8768 0.064 Uiso 1 1 calc R
H19B H 0.5967 0.4634 0.9326 0.064 Uiso 1 1 calc R
H19C H 0.5839 0.4052 0.8464 0.064 Uiso 1 1 calc R
C20A C 0.64544(18) 0.12023(18) 0.8617(3) 0.0291(9) Uani 1 1 d .
H20A H 0.6216 0.1138 0.9133 0.035 Uiso 1 1 calc R
C21A C 0.59104(19) 0.1176(2) 0.7571(3) 0.0376(10) Uani 1 1 d .
H21A H 0.5600 0.1575 0.7496 0.056 Uiso 1 1 calc R
H21B H 0.5651 0.0740 0.7504 0.056 Uiso 1 1 calc R
H21C H 0.6134 0.1196 0.7048 0.056 Uiso 1 1 calc R
C22A C 0.69580(19) 0.0605(2) 0.8735(3) 0.0360(10) Uani 1 1 d .
H22A H 0.7185 0.0643 0.8218 0.054 Uiso 1 1 calc R
H22B H 0.6714 0.0158 0.8660 0.054 Uiso 1 1 calc R
H22C H 0.7300 0.0628 0.9404 0.054 Uiso 1 1 calc R
C23A C 0.43527(19) 0.35952(19) 0.9085(3) 0.0348(10) Uani 1 1 d .
H23A H 0.4799 0.3495 0.8973 0.042 Uiso 1 1 calc R
C24A C 0.4508(2) 0.3821(2) 1.0181(3) 0.0453(11) Uani 1 1 d .
H24A H 0.4819 0.4222 1.0315 0.068 Uiso 1 1 calc R
H24B H 0.4723 0.3433 1.0625 0.068 Uiso 1 1 calc R
H24C H 0.4083 0.3952 1.0306 0.068 Uiso 1 1 calc R
C25A C 0.4016(2) 0.4187(2) 0.8376(4) 0.0538(12) Uani 1 1 d .
H25A H 0.3595 0.4328 0.8506 0.081 Uiso 1 1 calc R
H25B H 0.3909 0.4029 0.7677 0.081 Uiso 1 1 calc R
H25C H 0.4329 0.4587 0.8489 0.081 Uiso 1 1 calc R
C26A C 0.4257(2) 0.0927(2) 0.9234(4) 0.0522(13) Uani 1 1 d .
H26A H 0.4757 0.1019 0.9541 0.063 Uiso 1 1 calc R
C27A C 0.4022(3) 0.0527(2) 1.0001(4) 0.0599(14) Uani 1 1 d .
H27A H 0.4100 0.0812 1.0610 0.090 Uiso 1 1 calc R
H27B H 0.4280 0.0090 1.0173 0.090 Uiso 1 1 calc R
H27C H 0.3535 0.0422 0.9718 0.090 Uiso 1 1 calc R
C28A C 0.4161(2) 0.0504(2) 0.8253(4) 0.0580(13) Uani 1 1 d .
H28A H 0.4418 0.0066 0.8413 0.087 Uiso 1 1 calc R
H28B H 0.4328 0.0780 0.7788 0.087 Uiso 1 1 calc R
H28C H 0.3675 0.0401 0.7937 0.087 Uiso 1 1 calc R
Cl1B Cl 0.09604(4) 0.19468(5) 0.74487(6) 0.0236(2) Uani 1 1 d .
N1B N -0.00757(13) 0.27553(15) 0.9299(2) 0.0245(7) Uani 1 1 d .
N2B N 0.10527(16) 0.27674(17) 1.0335(3) 0.0354(8) Uani 1 1 d .
H2B H 0.0923 0.2869 1.0862 0.042 Uiso 1 1 calc R
C1B C 0.0604(2) 0.26830(18) 0.9481(3) 0.0342(10) Uani 1 1 d .
H1B H 0.0758 0.2560 0.8930 0.041 Uiso 1 1 calc R
C2B C -0.03989(19) 0.29620(19) 1.0076(3) 0.0304(9) Uani 1 1 d .
H2B1 H -0.0075 0.2869 1.0754 0.037 Uiso 1 1 calc R
H2B2 H -0.0809 0.2671 0.9994 0.037 Uiso 1 1 calc R
C3B C -0.0599(2) 0.3717(2) 1.0005(3) 0.0371(10) Uani 1 1 d .
H3B H -0.0957 0.3862 0.9425 0.045 Uiso 1 1 calc R
C4B C -0.0323(2) 0.4189(2) 1.0672(4) 0.0511(12) Uani 1 1 d .
H4B1 H 0.0037 0.4065 1.1262 0.061 Uiso 1 1 calc R
H4B2 H -0.0479 0.4659 1.0572 0.061 Uiso 1 1 calc R
C5B C -0.05309(17) 0.25896(18) 0.8318(3) 0.0252(9) Uani 1 1 d .
C6B C -0.07096(18) 0.31062(18) 0.7582(3) 0.0266(9) Uani 1 1 d .
C7B C -0.11978(18) 0.2929(2) 0.6664(3) 0.0297(9) Uani 1 1 d .
H7B H -0.1338 0.3270 0.6145 0.036 Uiso 1 1 calc R
C8B C -0.14769(18) 0.2270(2) 0.6503(3) 0.0313(9) Uani 1 1 d .
H8B H -0.1813 0.2163 0.5880 0.038 Uiso 1 1 calc R
C9B C -0.12732(18) 0.1762(2) 0.7240(3) 0.0305(9) Uani 1 1 d .
H9B H -0.1462 0.1306 0.7109 0.037 Uiso 1 1 calc R
C10B C -0.07978(17) 0.19084(18) 0.8165(3) 0.0255(9) Uani 1 1 d .
C11B C 0.17795(17) 0.2699(2) 1.0457(3) 0.0350(10) Uani 1 1 d .
C12B C 0.21463(18) 0.3327(2) 1.0555(3) 0.0343(10) Uani 1 1 d .
C13B C 0.28456(19) 0.3274(2) 1.0805(3) 0.0324(9) Uani 1 1 d .
H13B H 0.3109 0.3689 1.0877 0.039 Uiso 1 1 calc R
C14B C 0.31758(18) 0.2637(2) 1.0953(3) 0.0301(9) Uani 1 1 d .
H14B H 0.3660 0.2615 1.1148 0.036 Uiso 1 1 calc R
C15B C 0.27944(18) 0.2031(2) 1.0813(3) 0.0298(9) Uani 1 1 d .
H15B H 0.3022 0.1593 1.0891 0.036 Uiso 1 1 calc R
C16B C 0.20866(18) 0.20421(19) 1.0563(3) 0.0326(10) Uani 1 1 d .
C17B C -0.03693(18) 0.38188(19) 0.7703(3) 0.0307(9) Uani 1 1 d .
H17B H -0.0111 0.3885 0.8433 0.037 Uiso 1 1 calc R
C18B C -0.0879(2) 0.4421(2) 0.7374(3) 0.0372(10) Uani 1 1 d .
H18D H -0.1124 0.4379 0.6653 0.056 Uiso 1 1 calc R
H18E H -0.0634 0.4867 0.7506 0.056 Uiso 1 1 calc R
H18F H -0.1205 0.4401 0.7754 0.056 Uiso 1 1 calc R
C19B C 0.0147(2) 0.3834(2) 0.7112(3) 0.0408(11) Uani 1 1 d .
H19D H 0.0466 0.3442 0.7325 0.061 Uiso 1 1 calc R
H19E H 0.0402 0.4275 0.7246 0.061 Uiso 1 1 calc R
H19F H -0.0096 0.3795 0.6390 0.061 Uiso 1 1 calc R
C20B C -0.05587(18) 0.13337(18) 0.8963(3) 0.0278(9) Uani 1 1 d .
H20B H -0.0263 0.1555 0.9598 0.033 Uiso 1 1 calc R
C21B C -0.1154(2) 0.0982(2) 0.9191(3) 0.0392(10) Uani 1 1 d .
H21D H -0.1434 0.0734 0.8590 0.059 Uiso 1 1 calc R
H21E H -0.1432 0.1337 0.9385 0.059 Uiso 1 1 calc R
H21F H -0.0980 0.0649 0.9744 0.059 Uiso 1 1 calc R
C22B C -0.0128(2) 0.0800(2) 0.8620(3) 0.0401(10) Uani 1 1 d .
H22D H 0.0057 0.0457 0.9157 0.060 Uiso 1 1 calc R
H22E H 0.0249 0.1040 0.8469 0.060 Uiso 1 1 calc R
H22F H -0.0413 0.0561 0.8014 0.060 Uiso 1 1 calc R
C23B C 0.1797(2) 0.4035(2) 1.0358(4) 0.0471(12) Uani 1 1 d .
H23B H 0.1306 0.3963 1.0295 0.057 Uiso 1 1 calc R
C24B C 0.1830(3) 0.4313(3) 0.9357(4) 0.0704(16) Uani 1 1 d .
H24D H 0.1589 0.4762 0.9211 0.106 Uiso 1 1 calc R
H24E H 0.1613 0.3978 0.8822 0.106 Uiso 1 1 calc R
H24F H 0.2308 0.4380 0.9392 0.106 Uiso 1 1 calc R
C25B C 0.2088(3) 0.4555(2) 1.1200(4) 0.0651(15) Uani 1 1 d .
H25D H 0.2569 0.4643 1.1271 0.098 Uiso 1 1 calc R
H25E H 0.2052 0.4364 1.1832 0.098 Uiso 1 1 calc R
H25F H 0.1832 0.4994 1.1042 0.098 Uiso 1 1 calc R
C26B C 0.1688(2) 0.1369(2) 1.0479(3) 0.0410(11) Uani 1 1 d .
H26B H 0.1192 0.1488 1.0200 0.049 Uiso 1 1 calc R
C27B C 0.1805(2) 0.1040(2) 1.1519(4) 0.0533(13) Uani 1 1 d .
H27D H 0.2281 0.0888 1.1792 0.080 Uiso 1 1 calc R
H27E H 0.1503 0.0636 1.1457 0.080 Uiso 1 1 calc R
H27F H 0.1706 0.1385 1.1972 0.080 Uiso 1 1 calc R
C28B C 0.1850(2) 0.0851(2) 0.9762(3) 0.0456(11) Uani 1 1 d .
H28D H 0.1755 0.1066 0.9096 0.068 Uiso 1 1 calc R
H28E H 0.1566 0.0433 0.9708 0.068 Uiso 1 1 calc R
H28F H 0.2333 0.0720 1.0019 0.068 Uiso 1 1 calc R

loop_
_atom_site_aniso_label
_atom_site_aniso_U_11
_atom_site_aniso_U_22
_atom_site_aniso_U_33
_atom_site_aniso_U_23
_atom_site_aniso_U_13
_atom_site_aniso_U_12
Cl1A 0.0209(5) 0.0350(5) 0.0108(5) 0.0019(4) 0.0071(3) -0.0007(4)
N1A 0.0093(15) 0.0303(17) 0.036(2) -0.0052(15) 0.0020(14) -0.0006(13)
N2A 0.048(2) 0.040(2) 0.037(2) 0.0007(16) 0.0149(18) -0.0025(17)
C1A 0.060(3) 0.014(2) 0.068(3) -0.012(2) 0.044(3) -0.0043(19)
C2A 0.033(2) 0.037(2) 0.031(2) -0.0108(18) 0.0165(18) -0.0103(18)
C3A 0.040(3) 0.042(3) 0.030(2) -0.0032(19) 0.0112(19) -0.011(2)
C4A 0.056(3) 0.040(3) 0.040(3) -0.008(2) 0.009(2) -0.009(2)
C5A 0.0166(18) 0.033(2) 0.022(2) 0.0026(17) 0.0009(16) 0.0022(16)
C6A 0.028(2) 0.025(2) 0.022(2) 0.0018(16) 0.0025(17) 0.0021(16)
C7A 0.036(2) 0.028(2) 0.028(2) 0.0040(18) 0.0060(18) -0.0026(18)
C8A 0.032(2) 0.035(2) 0.025(2) 0.0048(18) 0.0090(17) 0.0034(18)
C9A 0.035(2) 0.031(2) 0.023(2) 0.0015(17) 0.0090(18) 0.0073(18)
C10A 0.026(2) 0.027(2) 0.022(2) 0.0015(17) -0.0005(17) 0.0040(16)
C11A 0.0124(19) 0.037(2) 0.054(3) -0.006(2) -0.0054(18) -0.0014(18)
C12A 0.021(2) 0.033(2) 0.037(2) -0.0027(18) 0.0097(18) 0.0044(17)
C13A 0.028(2) 0.040(2) 0.024(2) 0.0039(18) 0.0080(17) 0.0071(18)
C14A 0.0183(19) 0.057(3) 0.024(2) 0.000(2) 0.0058(16) -0.002(2)
C15A 0.032(2) 0.045(3) 0.030(2) -0.004(2) 0.0056(19) -0.010(2)
C16A 0.024(2) 0.036(2) 0.050(3) -0.003(2) 0.0009(19) -0.0015(18)
C17A 0.030(2) 0.027(2) 0.037(2) -0.0020(18) 0.0125(18) 0.0008(17)
C18A 0.040(2) 0.043(3) 0.041(3) -0.011(2) 0.007(2) 0.001(2)
C19A 0.042(2) 0.035(2) 0.047(3) 0.003(2) 0.006(2) 0.007(2)
C20A 0.031(2) 0.028(2) 0.029(2) -0.0014(17) 0.0098(17) 0.0047(17)
C21A 0.033(2) 0.038(2) 0.036(3) -0.0067(19) 0.0025(19) 0.0023(18)
C22A 0.038(2) 0.031(2) 0.038(3) -0.0017(19) 0.0105(19) 0.0001(18)
C23A 0.027(2) 0.031(2) 0.049(3) -0.0001(19) 0.0150(19) 0.0030(17)
C24A 0.045(3) 0.039(3) 0.051(3) -0.004(2) 0.015(2) -0.006(2)
C25A 0.061(3) 0.039(3) 0.058(3) 0.007(2) 0.013(2) 0.001(2)
C26A 0.032(2) 0.036(3) 0.077(4) -0.019(2) 0.001(2) -0.007(2)
C27A 0.079(4) 0.040(3) 0.051(3) 0.002(2) 0.008(3) 0.000(3)
C28A 0.054(3) 0.042(3) 0.084(4) -0.004(3) 0.031(3) 0.003(2)
Cl1B 0.0189(5) 0.0410(5) 0.0112(5) -0.0012(4) 0.0051(3) 0.0004(4)
N1B 0.0106(15) 0.0273(17) 0.0335(19) 0.0040(14) 0.0040(14) 0.0013(12)
N2B 0.038(2) 0.039(2) 0.030(2) -0.0042(16) 0.0110(17) -0.0024(15)
C1B 0.044(3) 0.018(2) 0.034(3) 0.0076(18) 0.003(2) -0.0055(18)
C2B 0.031(2) 0.035(2) 0.023(2) 0.0031(17) 0.0059(17) -0.0083(17)
C3B 0.044(2) 0.040(3) 0.030(2) 0.003(2) 0.015(2) 0.001(2)
C4B 0.072(3) 0.038(3) 0.047(3) -0.001(2) 0.024(3) 0.000(2)
C5B 0.0191(19) 0.030(2) 0.028(2) -0.0036(18) 0.0101(17) 0.0019(16)
C6B 0.025(2) 0.028(2) 0.032(2) 0.0018(18) 0.0159(18) 0.0031(16)
C7B 0.032(2) 0.035(2) 0.024(2) 0.0036(17) 0.0114(18) 0.0019(18)
C8B 0.029(2) 0.040(2) 0.024(2) -0.0045(19) 0.0086(17) -0.0003(19)
C9B 0.029(2) 0.032(2) 0.032(2) -0.0047(19) 0.0123(19) -0.0018(17)
C10B 0.0234(19) 0.027(2) 0.030(2) -0.0008(17) 0.0143(17) 0.0026(16)
C11B 0.0131(19) 0.039(2) 0.054(3) 0.006(2) 0.0124(18) -0.0007(18)
C12B 0.024(2) 0.033(2) 0.049(3) 0.0046(19) 0.0147(19) -0.0027(18)
C13B 0.027(2) 0.034(2) 0.038(3) -0.0019(19) 0.0135(18) -0.0052(18)
C14B 0.0176(19) 0.051(3) 0.022(2) -0.0030(19) 0.0077(16) -0.0029(19)
C15B 0.027(2) 0.035(2) 0.028(2) 0.0000(18) 0.0081(17) 0.0046(18)
C16B 0.022(2) 0.032(2) 0.041(3) 0.0024(18) 0.0068(18) 0.0008(17)
C17B 0.031(2) 0.030(2) 0.032(2) 0.0042(18) 0.0104(18) 0.0000(17)
C18B 0.041(2) 0.032(2) 0.041(3) 0.0038(19) 0.017(2) 0.0021(19)
C19B 0.038(2) 0.038(2) 0.053(3) 0.012(2) 0.023(2) 0.0013(19)
C20B 0.028(2) 0.026(2) 0.029(2) 0.0026(17) 0.0092(17) -0.0004(16)
C21B 0.037(2) 0.036(2) 0.044(3) 0.009(2) 0.013(2) -0.0030(19)
C22B 0.038(2) 0.032(2) 0.049(3) 0.004(2) 0.013(2) 0.0077(19)
C23B 0.028(2) 0.034(2) 0.080(4) 0.012(2) 0.018(2) -0.0041(19)
C24B 0.091(4) 0.044(3) 0.059(4) 0.006(3) -0.002(3) 0.018(3)
C25B 0.082(4) 0.044(3) 0.076(4) -0.004(3) 0.034(3) 0.013(3)
C26B 0.025(2) 0.032(2) 0.061(3) 0.000(2) 0.007(2) 0.0012(18)
C27B 0.060(3) 0.042(3) 0.067(4) -0.004(2) 0.032(3) -0.016(2)
C28B 0.047(3) 0.039(3) 0.045(3) 0.004(2) 0.005(2) -0.006(2)

loop_
_atom_type_symbol
_atom_type_description
_atom_type_scat_dispersion_real
_atom_type_scat_dispersion_imag
_atom_type_scat_source
C C 0.0033 0.0016 'International Tables Vol C Tables 4.2.6.8 and 6.1.1.4'
H H 0.0000 0.0000 'International Tables Vol C Tables 4.2.6.8 and 6.1.1.4'
N N 0.0061 0.0033 'International Tables Vol C Tables 4.2.6.8 and 6.1.1.4'
Cl Cl 0.1484 0.1585 'International Tables Vol C Tables 4.2.6.8 and 6.1.1.4'

loop_
_geom_angle_atom_site_label_1
_geom_angle_atom_site_label_2
_geom_angle_atom_site_label_3
_geom_angle
C1A N1A C5A 117.7(3)
C1A N1A C2A 125.1(3)
C5A N1A C2A 117.2(3)
C1A N2A C11A 120.0(4)
N2A C1A N1A 123.2(4)
N1A C2A C3A 111.9(3)
C4A C3A C2A 124.0(4)
C10A C5A C6A 123.6(3)
C10A C5A N1A 119.1(3)
C6A C5A N1A 117.2(3)
C7A C6A C5A 117.0(3)
C7A C6A C17A 120.5(3)
C5A C6A C17A 122.4(3)
C8A C7A C6A 121.1(4)
C9A C8A C7A 119.9(4)
C8A C9A C10A 121.9(3)
C5A C10A C9A 116.3(3)
C5A C10A C20A 122.8(3)
C9A C10A C20A 120.8(3)
C16A C11A C12A 123.4(3)
C16A C11A N2A 116.3(3)
C12A C11A N2A 120.0(3)
C13A C12A C11A 116.2(3)
C13A C12A C23A 122.3(3)
C11A C12A C23A 121.4(3)
C12A C13A C14A 121.9(4)
C15A C14A C13A 119.4(3)
C14A C15A C16A 121.8(4)
C15A C16A C11A 117.0(4)
C15A C16A C26A 120.5(4)
C11A C16A C26A 122.4(3)
C6A C17A C18A 112.1(3)
C6A C17A C19A 110.2(3)
C18A C17A C19A 111.1(3)
C22A C20A C10A 113.7(3)
C22A C20A C21A 110.4(3)
C10A C20A C21A 109.4(3)
C25A C23A C12A 113.2(3)
C25A C23A C24A 110.7(3)
C12A C23A C24A 111.0(3)
C27A C26A C16A 112.4(4)
C27A C26A C28A 112.6(4)
C16A C26A C28A 109.1(4)
C1B N1B C5B 119.2(3)
C1B N1B C2B 124.2(3)
C5B N1B C2B 116.5(3)
C1B N2B C11B 121.1(4)
N2B C1B N1B 124.9(4)
N1B C2B C3B 112.6(3)
C4B C3B C2B 125.0(4)
C6B C5B C10B 123.1(3)
C6B C5B N1B 119.6(3)
C10B C5B N1B 117.3(3)
C5B C6B C7B 117.0(3)
C5B C6B C17B 123.3(3)
C7B C6B C17B 119.5(3)
C8B C7B C6B 121.0(4)
C7B C8B C9B 120.6(4)
C8B C9B C10B 121.0(4)
C9B C10B C5B 117.3(3)
C9B C10B C20B 120.5(3)
C5B C10B C20B 122.2(3)
C16B C11B C12B 123.2(3)
C16B C11B N2B 120.6(3)
C12B C11B N2B 115.9(3)
C13B C12B C11B 116.8(3)
C13B C12B C23B 120.8(3)
C11B C12B C23B 122.4(3)
C12B C13B C14B 122.1(4)
C13B C14B C15B 119.2(3)
C14B C15B C16B 122.0(4)
C15B C16B C11B 116.6(3)
C15B C16B C26B 120.6(3)
C11B C16B C26B 122.7(3)
C6B C17B C18B 113.1(3)
C6B C17B C19B 109.3(3)
C18B C17B C19B 110.6(3)
C21B C20B C22B 111.0(3)
C21B C20B C10B 111.9(3)
C22B C20B C10B 109.7(3)
C25B C23B C12B 113.2(4)
C25B C23B C24B 111.4(4)
C12B C23B C24B 109.0(4)
C16B C26B C28B 112.3(3)
C16B C26B C27B 110.8(3)
C28B C26B C27B 110.9(3)

loop_
_geom_bond_atom_site_label_1
_geom_bond_atom_site_label_2
_geom_bond_distance
N1A C1A 1.368(5)
N1A C5A 1.445(5)
N1A C2A 1.481(5)
N2A C1A 1.256(5)
N2A C11A 1.458(5)
C2A C3A 1.494(6)
C3A C4A 1.299(6)
C5A C10A 1.389(5)
C5A C6A 1.407(5)
C6A C7A 1.387(5)
C6A C17A 1.517(5)
C7A C8A 1.386(5)
C8A C9A 1.376(5)
C9A C10A 1.398(5)
C10A C20A 1.520(5)
C11A C16A 1.396(5)
C11A C12A 1.404(5)
C12A C13A 1.383(5)
C12A C23A 1.523(5)
C13A C14A 1.388(5)
C14A C15A 1.378(6)
C15A C16A 1.379(5)
C16A C26A 1.530(6)
C17A C18A 1.521(5)
C17A C19A 1.536(5)
C20A C22A 1.518(5)
C20A C21A 1.540(5)
C23A C25A 1.521(6)
C23A C24A 1.527(6)
C26A C27A 1.515(7)
C26A C28A 1.550(7)
N1B C1B 1.351(5)
N1B C5B 1.434(5)
N1B C2B 1.495(5)
N2B C1B 1.271(5)
N2B C11B 1.461(5)
C2B C3B 1.498(5)
C3B C4B 1.294(6)
C5B C6B 1.390(5)
C5B C10B 1.404(5)
C6B C7B 1.402(5)
C6B C17B 1.518(5)
C7B C8B 1.375(5)
C8B C9B 1.382(5)
C9B C10B 1.385(5)
C10B C20B 1.533(5)
C11B C16B 1.394(5)
C11B C12B 1.403(5)
C12B C13B 1.378(5)
C12B C23B 1.517(6)
C13B C14B 1.380(5)
C14B C15B 1.380(5)
C15B C16B 1.391(5)
C16B C26B 1.513(5)
C17B C18B 1.529(5)
C17B C19B 1.540(5)
C20B C21B 1.519(5)
C20B C22B 1.525(5)
C23B C25B 1.514(7)
C23B C24B 1.518(7)
C26B C28B 1.519(6)
C26B C27B 1.532(6)

loop_
_cod_related_entry_id
_cod_related_entry_database
_cod_related_entry_code
1 ChemSpider 17343727
